data_7234614
loop_
_publ_author_name
'Chahal, Manoj'
'Raje, Sakthi'
'Kotana, Gopichand'
'Angamuthu, Raja'

_publ_section_title
;
 Binding Enabled Catalytic Activation of SO2 by Copper Koneramine
 Complexes at Ambient Conditions
;
_journal_name_full 'Green Chemistry'
_journal_paper_doi 10.1039/C9GC02647A
_journal_year 2019
_chemical_formula_moiety 'C23 H32 Cl Cu N9, 2(C F3 O3 S)'
_chemical_formula_sum 'C25 H32 Cl Cu F6 N9 O6 S2'
_chemical_formula_weight 831.70
_space_group_crystal_system triclinic
_space_group_IT_number 2
_space_group_name_Hall '-P 1'
_space_group_name_H-M_alt 'P -1'
_symmetry_space_group_name_Hall '-P 1'
_symmetry_space_group_name_H-M 'P -1'
_atom_sites_solution_hydrogens geom
_atom_sites_solution_primary iterative
_audit_creation_date 2018-09-21
_audit_creation_method
;
Olex2 1.2
(compiled 2018.05.29 svn.r3508 for OlexSys, GUI svn.r5506)
;
_audit_update_record
;
2019-02-06 deposited with the CCDC.    2019-10-11 downloaded from the CCDC.
;
_cell_angle_alpha 100.763(2)
_cell_angle_beta 99.350(2)
_cell_angle_gamma 108.877(2)
_cell_formula_units_Z 2
_cell_length_a 8.4954(8)
_cell_length_b 11.7314(11)
_cell_length_c 19.2810(18)
_cell_measurement_reflns_used 6279
_cell_measurement_temperature 100
_cell_measurement_theta_max 28.27
_cell_measurement_theta_min 2.61
_cell_volume 1734.2(3)
_computing_cell_refinement 'SAINT V8.38A (?, 2016)'
_computing_data_reduction 'SAINT V8.38A (?, 2016)'
_computing_molecular_graphics 'Olex2 (Dolomanov et al., 2009)'
_computing_publication_material 'Olex2 (Dolomanov et al., 2009)'
_computing_structure_refinement 'ShelXL (Sheldrick, 2015)'
_computing_structure_solution 'olex2.solve (Bourhis et al., 2015)'
_diffrn_ambient_temperature 100
_diffrn_measured_fraction_theta_full 0.997
_diffrn_measured_fraction_theta_max 0.996
_diffrn_measurement_device_type 'Bruker APEX-II CCD'
_diffrn_measurement_method '\f and \w scans'
_diffrn_radiation_type MoK\a
_diffrn_radiation_wavelength 0.71073
_diffrn_reflns_av_R_equivalents 0.0452
_diffrn_reflns_av_unetI/netI 0.0680
_diffrn_reflns_Laue_measured_fraction_full 0.997
_diffrn_reflns_Laue_measured_fraction_max 0.996
_diffrn_reflns_limit_h_max 11
_diffrn_reflns_limit_h_min -11
_diffrn_reflns_limit_k_max 15
_diffrn_reflns_limit_k_min -15
_diffrn_reflns_limit_l_max 25
_diffrn_reflns_limit_l_min -25
_diffrn_reflns_number 21482
_diffrn_reflns_point_group_measured_fraction_full 0.997
_diffrn_reflns_point_group_measured_fraction_max 0.996
_diffrn_reflns_theta_full 25.242
_diffrn_reflns_theta_max 28.338
_diffrn_reflns_theta_min 2.215
_diffrn_standards_number 0
_exptl_absorpt_coefficient_mu 0.912
_exptl_absorpt_correction_T_max 0.7457
_exptl_absorpt_correction_T_min 0.6789
_exptl_absorpt_correction_type multi-scan
_exptl_absorpt_process_details
'SADABS-2016/2 (Bruker,2016/2) was used for absorption correction. wR2(int) was 0.0903 before and 0.0468 after correction. The Ratio of minimum to maximum transmission is 0.9104. The \l/2 correction factor is Not present.'
_exptl_crystal_colour 'metallic blue'
_exptl_crystal_colour_lustre metallic
_exptl_crystal_colour_primary blue
_exptl_crystal_density_diffrn 1.593
_exptl_crystal_description block
_exptl_crystal_F_000 850
_exptl_crystal_size_max 0.24
_exptl_crystal_size_mid 0.22
_exptl_crystal_size_min 0.2
_refine_diff_density_max 1.586
_refine_diff_density_min -1.189
_refine_diff_density_rms 0.200
_refine_ls_extinction_method none
_refine_ls_goodness_of_fit_ref 1.053
_refine_ls_hydrogen_treatment constr
_refine_ls_matrix_type full
_refine_ls_number_parameters 455
_refine_ls_number_reflns 8622
_refine_ls_number_restraints 43
_refine_ls_restrained_S_all 1.073
_refine_ls_R_factor_all 0.1196
_refine_ls_R_factor_gt 0.0819
_refine_ls_shift/su_max 0.001
_refine_ls_shift/su_mean 0.000
_refine_ls_structure_factor_coef Fsqd
_refine_ls_weighting_details 'w=1/[\s^2^(Fo^2^)+(0.1390P)^2^+6.2118P] where P=(Fo^2^+2Fc^2^)/3'
_refine_ls_weighting_scheme calc
_refine_ls_wR_factor_gt 0.2246
_refine_ls_wR_factor_ref 0.2612
_reflns_Friedel_coverage 0.000
_reflns_number_gt 6094
_reflns_number_total 8622
_reflns_threshold_expression 'I > 2\s(I)'
_cod_data_source_file c9gc02647a2.cif
_cod_data_source_block 5-[Cu(L-H)(H+)(OTf)Cl](OTf)
_cod_database_code 7234614
_shelx_shelxl_version_number 2016/4
_shelx_space_group_comment
;
The symmetry employed for this shelxl refinement is uniquely defined
by the following loop, which should always be used as a source of
symmetry information in preference to the above space-group names.
They are only intended as comments.
;
_shelx_estimated_absorpt_t_max 0.839
_shelx_estimated_absorpt_t_min 0.811
_olex2_refinement_description
;
1. Fixed Uiso
 At 1.2 times of:
  All C(H) groups, All C(H,H) groups, All N(H) groups
 At 1.5 times of:
  All C(H,H,H) groups
2. Restrained distances
 S0AA-C0AA
 1.8 with sigma of 0.02
3. Uiso/Uaniso restraints and constraints
Uanis(S0AA) \\sim Ueq: with sigma of 0.05 and sigma for terminal atoms of 0.05
Uanis(F4) \\sim Ueq, Uanis(F5) \\sim Ueq, Uanis(F6) \\sim Ueq: with sigma of
0.02 and sigma for terminal atoms of 0.02
Uanis(O4) \\sim Ueq, Uanis(O5) \\sim Ueq: with sigma of 0.05 and sigma for
terminal atoms of 0.05
Uanis(C0AA) \\sim Ueq: with sigma of 0.05 and sigma for terminal atoms of 0.05
4.a Ternary CH refined with riding coordinates:
 C6(H6), C18(H18), C21(H21)
4.b Secondary CH2 refined with riding coordinates:
 C14(H14A,H14B), C13(H13A,H13B), C7(H7A,H7B)
4.c Aromatic/amide H refined with riding coordinates:
 C9(H9), C2(H2), C1(H1), C12(H12), C10(H10), C3(H3), C4(H4), C11(H11), N8(H8),
 N7(H7), N9(H9A)
4.d Idealised Me refined as rotating group:
 C19(H19A,H19B,H19C), C20(H20A,H20B,H20C), C23(H23A,H23B,H23C), C22(H22A,H22B,
 H22C)
;
_olex2_submission_special_instructions 'No special instructions were received'

loop_
_space_group_symop_operation_xyz
'x, y, z'
'-x, -y, -z'

loop_
_atom_site_label
_atom_site_type_symbol
_atom_site_fract_x
_atom_site_fract_y
_atom_site_fract_z
_atom_site_U_iso_or_equiv
_atom_site_adp_type
_atom_site_occupancy
_atom_site_site_symmetry_order
_atom_site_calc_flag
_atom_site_refinement_flags_posn
_atom_site_refinement_flags_adp
Cu1 Cu 0.39036(7) 0.83321(5) 0.50900(3) 0.02164(19) Uani 1 1 d . .
Cl1 Cl 0.39576(16) 1.00665(11) 0.58445(7) 0.0260(3) Uani 1 1 d . .
S1 S 0.27530(15) 0.60701(11) 0.61460(7) 0.0236(3) Uani 1 1 d . .
O2 O 0.4328(5) 0.5926(3) 0.6044(2) 0.0266(8) Uani 1 1 d . .
O1 O 0.2366(5) 0.7032(3) 0.5855(2) 0.0276(8) Uani 1 1 d . .
F1 F 0.4580(5) 0.7772(4) 0.7360(2) 0.0550(11) Uani 1 1 d . .
O3 O 0.1324(5) 0.4926(4) 0.6007(2) 0.0338(9) Uani 1 1 d . .
F3 F 0.1916(5) 0.6957(5) 0.7334(2) 0.0531(11) Uani 1 1 d . .
F2 F 0.3549(6) 0.5910(5) 0.7482(2) 0.0603(12) Uani 1 1 d . .
N1 N 0.1898(5) 0.8181(4) 0.4321(2) 0.0222(8) Uani 1 1 d . .
N2 N 0.3949(5) 0.6885(4) 0.4329(2) 0.0211(8) Uani 1 1 d . .
N4 N 0.2711(6) 0.5783(4) 0.3128(2) 0.0258(9) Uani 1 1 d . .
N3 N 0.6113(5) 0.8300(4) 0.5594(2) 0.0230(9) Uani 1 1 d . .
C9 C 0.8287(6) 0.7443(5) 0.5461(3) 0.0249(10) Uani 1 1 d . .
H9 H 0.871793 0.692713 0.516729 0.030 Uiso 1 1 calc R .
N6 N 0.2656(7) 0.4392(5) 0.2124(3) 0.0343(11) Uani 1 1 d . .
C6 C 0.3238(6) 0.7020(4) 0.3611(3) 0.0220(10) Uani 1 1 d . .
H6 H 0.414408 0.763133 0.345384 0.026 Uiso 1 1 calc R .
C2 C -0.0602(7) 0.8544(5) 0.3833(3) 0.0291(11) Uani 1 1 d . .
H2 H -0.139420 0.894538 0.389948 0.035 Uiso 1 1 calc R .
C14 C 0.2344(6) 0.4828(5) 0.3543(3) 0.0256(10) Uani 1 1 d . .
H14A H 0.307571 0.432519 0.348980 0.031 Uiso 1 1 calc R .
H14B H 0.112531 0.426689 0.338661 0.031 Uiso 1 1 calc R .
C13 C 0.2780(6) 0.5619(4) 0.4326(3) 0.0234(10) Uani 1 1 d . .
H13A H 0.172865 0.565937 0.446959 0.028 Uiso 1 1 calc R .
H13B H 0.335765 0.526199 0.466762 0.028 Uiso 1 1 calc R .
C1 C 0.0731(6) 0.8710(5) 0.4403(3) 0.0257(11) Uani 1 1 d . .
H1 H 0.082616 0.921228 0.486696 0.031 Uiso 1 1 calc R .
C7 C 0.5763(6) 0.6962(5) 0.4410(3) 0.0242(10) Uani 1 1 d . .
H7A H 0.630027 0.745060 0.408764 0.029 Uiso 1 1 calc R .
H7B H 0.578708 0.611415 0.426464 0.029 Uiso 1 1 calc R .
N5 N 0.3643(8) 0.6603(5) 0.2224(3) 0.0404(12) Uani 1 1 d . .
C12 C 0.6965(7) 0.8885(5) 0.6289(3) 0.0266(11) Uani 1 1 d . .
H12 H 0.650030 0.937865 0.657858 0.032 Uiso 1 1 calc R .
C8 C 0.6755(6) 0.7573(4) 0.5186(3) 0.0226(10) Uani 1 1 d . .
C10 C 0.9172(7) 0.8078(5) 0.6170(3) 0.0299(12) Uani 1 1 d . .
H10 H 1.023952 0.802457 0.636458 0.036 Uiso 1 1 calc R .
C5 C 0.1761(6) 0.7465(4) 0.3666(3) 0.0227(10) Uani 1 1 d . .
C3 C -0.0769(7) 0.7783(6) 0.3161(4) 0.0349(13) Uani 1 1 d . .
H3 H -0.169657 0.763871 0.276524 0.042 Uiso 1 1 calc R .
C4 C 0.0442(7) 0.7231(5) 0.3072(3) 0.0304(11) Uani 1 1 d . .
H4 H 0.035939 0.671000 0.261607 0.037 Uiso 1 1 calc R .
C11 C 0.8489(7) 0.8795(5) 0.6594(3) 0.0318(12) Uani 1 1 d . .
H11 H 0.906204 0.921601 0.708717 0.038 Uiso 1 1 calc R .
C15 C 0.3005(7) 0.5575(5) 0.2470(3) 0.0301(11) Uani 1 1 d . .
C1AA C 0.3225(8) 0.6706(6) 0.7130(4) 0.0379(14) Uani 1 1 d . .
N8 N 0.2614(10) 0.3062(6) 0.1072(4) 0.0604(18) Uani 1 1 d . .
H8 H 0.287947 0.297769 0.064721 0.072 Uiso 1 1 calc R .
N7 N 0.3684(10) 0.5175(6) 0.1204(3) 0.064(2) Uani 1 1 d . .
H7 H 0.395941 0.503857 0.078413 0.076 Uiso 1 1 calc R .
N9 N 0.4620(12) 0.7268(7) 0.1266(4) 0.075(2) Uani 1 1 d . .
H9A H 0.487493 0.706976 0.084688 0.090 Uiso 1 1 calc R .
C17 C 0.2968(10) 0.4214(7) 0.1476(4) 0.0450(16) Uani 1 1 d . .
C16 C 0.3989(11) 0.6364(7) 0.1578(4) 0.0532(19) Uani 1 1 d . .
C18 C 0.1807(12) 0.1937(7) 0.1302(5) 0.062(2) Uani 1 1 d . .
H18 H 0.235285 0.208537 0.182752 0.074 Uiso 1 1 calc R .
C19 C -0.0062(13) 0.1629(9) 0.1226(5) 0.078(3) Uani 1 1 d . .
H19A H -0.024926 0.225169 0.158488 0.117 Uiso 1 1 calc GR .
H19B H -0.057615 0.080246 0.130636 0.117 Uiso 1 1 calc GR .
H19C H -0.059257 0.163091 0.073520 0.117 Uiso 1 1 calc GR .
C21 C 0.4925(15) 0.8590(9) 0.1580(6) 0.075(3) Uani 1 1 d . .
H21 H 0.391683 0.867534 0.175819 0.090 Uiso 1 1 calc R .
C20 C 0.2196(17) 0.0889(10) 0.0872(8) 0.118(5) Uani 1 1 d . .
H20A H 0.182241 0.081001 0.035074 0.177 Uiso 1 1 calc GR .
H20B H 0.158545 0.010739 0.098436 0.177 Uiso 1 1 calc GR .
H20C H 0.343148 0.106984 0.100016 0.177 Uiso 1 1 calc GR .
C23 C 0.5222(18) 0.9253(13) 0.0963(8) 0.110(5) Uani 1 1 d . .
H23A H 0.627631 0.922814 0.082797 0.165 Uiso 1 1 calc GR .
H23B H 0.532844 1.012178 0.113191 0.165 Uiso 1 1 calc GR .
H23C H 0.425027 0.882799 0.053923 0.165 Uiso 1 1 calc GR .
C22 C 0.6548(18) 0.9205(12) 0.2183(7) 0.100(4) Uani 1 1 d . .
H22A H 0.674196 1.008917 0.236183 0.149 Uiso 1 1 calc GR .
H22B H 0.752216 0.912372 0.199509 0.149 Uiso 1 1 calc GR .
H22C H 0.642945 0.879809 0.258190 0.149 Uiso 1 1 calc GR .
S0AA S 0.1806(9) 0.3334(8) -0.0774(3) 0.182(3) Uani 1 1 d D U
O4 O 0.3290(16) 0.366(2) -0.0319(5) 0.241(9) Uani 1 1 d . U
O6 O -0.025(3) 0.274(2) -0.0432(9) 0.248(10) Uani 1 1 d . .
O5 O 0.189(3) 0.315(3) -0.1457(7) 0.332(13) Uani 1 1 d . U
F5 F 0.0160(15) 0.4669(13) -0.1217(5) 0.187(5) Uani 1 1 d . U
F6 F 0.190(3) 0.568(2) -0.0189(10) 0.301(9) Uani 1 1 d . U
F4 F 0.323(4) 0.612(3) -0.0938(19) 0.445(16) Uani 1 1 d . U
C0AA C 0.182(3) 0.4783(17) -0.0848(8) 0.208(13) Uani 1 1 d D U

loop_
_atom_site_aniso_label
_atom_site_aniso_U_11
_atom_site_aniso_U_22
_atom_site_aniso_U_33
_atom_site_aniso_U_23
_atom_site_aniso_U_13
_atom_site_aniso_U_12
Cu1 0.0185(3) 0.0155(3) 0.0289(4) -0.0003(2) 0.0065(2) 0.0065(2)
Cl1 0.0282(6) 0.0162(5) 0.0330(7) 0.0010(5) 0.0106(5) 0.0087(4)
S1 0.0205(6) 0.0206(6) 0.0284(6) 0.0036(5) 0.0077(5) 0.0065(5)
O2 0.0220(18) 0.0214(17) 0.037(2) 0.0066(16) 0.0107(15) 0.0081(14)
O1 0.0277(19) 0.0239(18) 0.035(2) 0.0072(16) 0.0083(16) 0.0142(15)
F1 0.035(2) 0.062(3) 0.042(2) -0.014(2) 0.0018(17) 0.0032(19)
O3 0.0235(19) 0.029(2) 0.043(2) 0.0095(18) 0.0090(17) 0.0012(16)
F3 0.034(2) 0.086(3) 0.035(2) -0.001(2) 0.0106(16) 0.024(2)
F2 0.058(3) 0.093(4) 0.040(2) 0.030(2) 0.012(2) 0.033(3)
N1 0.0188(19) 0.0163(18) 0.033(2) 0.0063(17) 0.0116(17) 0.0063(15)
N2 0.0157(19) 0.0162(18) 0.027(2) -0.0011(16) 0.0066(16) 0.0027(15)
N4 0.027(2) 0.019(2) 0.029(2) 0.0008(17) 0.0085(18) 0.0068(17)
N3 0.020(2) 0.0139(18) 0.032(2) 0.0030(17) 0.0093(17) 0.0015(15)
C9 0.020(2) 0.016(2) 0.040(3) 0.012(2) 0.012(2) 0.0049(18)
N6 0.039(3) 0.026(2) 0.032(3) -0.002(2) 0.008(2) 0.011(2)
C6 0.023(2) 0.015(2) 0.027(2) 0.0015(19) 0.0069(19) 0.0072(18)
C2 0.023(3) 0.025(3) 0.044(3) 0.016(2) 0.013(2) 0.009(2)
C14 0.021(2) 0.016(2) 0.034(3) 0.002(2) 0.005(2) 0.0010(18)
C13 0.019(2) 0.016(2) 0.030(3) 0.0014(19) 0.0050(19) 0.0021(18)
C1 0.021(2) 0.021(2) 0.039(3) 0.009(2) 0.013(2) 0.0102(19)
C7 0.018(2) 0.019(2) 0.034(3) 0.000(2) 0.009(2) 0.0071(18)
N5 0.055(3) 0.033(3) 0.038(3) 0.011(2) 0.022(3) 0.015(2)
C12 0.027(3) 0.023(2) 0.026(3) 0.005(2) 0.005(2) 0.005(2)
C8 0.019(2) 0.017(2) 0.034(3) 0.008(2) 0.010(2) 0.0064(18)
C10 0.023(3) 0.022(2) 0.046(3) 0.013(2) 0.010(2) 0.007(2)
C5 0.022(2) 0.018(2) 0.030(3) 0.0071(19) 0.009(2) 0.0078(18)
C3 0.027(3) 0.035(3) 0.044(3) 0.013(3) 0.006(2) 0.012(2)
C4 0.024(3) 0.030(3) 0.035(3) 0.007(2) 0.008(2) 0.008(2)
C11 0.026(3) 0.028(3) 0.034(3) 0.009(2) 0.001(2) 0.004(2)
C15 0.035(3) 0.028(3) 0.031(3) 0.006(2) 0.011(2) 0.015(2)
C1AA 0.027(3) 0.048(4) 0.036(3) 0.007(3) 0.008(2) 0.013(3)
N8 0.083(5) 0.047(4) 0.043(3) -0.015(3) 0.017(3) 0.026(3)
N7 0.098(6) 0.054(4) 0.036(3) -0.001(3) 0.034(4) 0.021(4)
N9 0.132(7) 0.065(5) 0.052(4) 0.029(4) 0.057(5) 0.040(5)
C17 0.056(4) 0.042(4) 0.034(3) -0.003(3) 0.011(3) 0.022(3)
C16 0.081(6) 0.050(4) 0.038(4) 0.011(3) 0.032(4) 0.028(4)
C18 0.078(6) 0.043(4) 0.049(4) -0.014(3) -0.007(4) 0.026(4)
C19 0.080(7) 0.065(6) 0.064(6) -0.019(5) 0.005(5) 0.019(5)
C21 0.103(8) 0.057(5) 0.085(7) 0.036(5) 0.042(6) 0.037(5)
C20 0.113(10) 0.051(6) 0.158(13) -0.037(7) 0.001(9) 0.038(6)
C23 0.122(11) 0.110(10) 0.149(13) 0.087(10) 0.070(10) 0.059(8)
C22 0.134(11) 0.089(8) 0.108(10) 0.040(7) 0.065(9) 0.056(8)
S0AA 0.197(6) 0.292(8) 0.079(3) 0.017(4) -0.002(3) 0.151(6)
O4 0.167(10) 0.59(3) 0.046(5) 0.072(10) 0.042(6) 0.244(15)
O6 0.32(2) 0.40(3) 0.144(12) 0.097(15) 0.102(14) 0.25(2)
O5 0.36(2) 0.64(3) 0.084(8) -0.023(14) -0.044(11) 0.40(2)
F5 0.165(9) 0.294(13) 0.098(6) 0.002(7) -0.012(6) 0.125(9)
F6 0.289(15) 0.376(18) 0.190(12) 0.023(13) 0.034(12) 0.097(13)
F4 0.43(2) 0.50(2) 0.44(2) 0.181(18) 0.150(17) 0.157(17)
C0AA 0.150(16) 0.30(3) 0.051(8) 0.028(13) 0.006(9) -0.057(17)

loop_
_atom_type_symbol
_atom_type_description
_atom_type_scat_dispersion_real
_atom_type_scat_dispersion_imag
_atom_type_scat_source
C C 0.0033 0.0016 'International Tables Vol C Tables 4.2.6.8 and 6.1.1.4'
H H 0.0000 0.0000 'International Tables Vol C Tables 4.2.6.8 and 6.1.1.4'
Cl Cl 0.1484 0.1585 'International Tables Vol C Tables 4.2.6.8 and 6.1.1.4'
Cu Cu 0.3201 1.2651 'International Tables Vol C Tables 4.2.6.8 and 6.1.1.4'
F F 0.0171 0.0103 'International Tables Vol C Tables 4.2.6.8 and 6.1.1.4'
N N 0.0061 0.0033 'International Tables Vol C Tables 4.2.6.8 and 6.1.1.4'
O O 0.0106 0.0060 'International Tables Vol C Tables 4.2.6.8 and 6.1.1.4'
S S 0.1246 0.1234 'International Tables Vol C Tables 4.2.6.8 and 6.1.1.4'

loop_
_geom_angle_atom_site_label_1
_geom_angle_atom_site_label_2
_geom_angle_atom_site_label_3
_geom_angle
N1 Cu1 Cl1 95.67(12)
N1 Cu1 N2 82.11(17)
N2 Cu1 Cl1 173.44(13)
N3 Cu1 Cl1 98.01(13)
N3 Cu1 N1 162.95(17)
N3 Cu1 N2 83.17(17)
O2 S1 O1 115.1(2)
O2 S1 C1AA 102.6(3)
O1 S1 C1AA 103.2(3)
O3 S1 O2 114.9(2)
O3 S1 O1 114.8(2)
O3 S1 C1AA 103.8(3)
C1 N1 Cu1 126.7(4)
C1 N1 C5 119.2(5)
C5 N1 Cu1 114.1(3)
C6 N2 Cu1 106.8(3)
C6 N2 C13 102.4(4)
C6 N2 C7 111.7(4)
C13 N2 Cu1 115.6(3)
C7 N2 Cu1 108.4(3)
C7 N2 C13 111.7(4)
C6 N4 C14 110.2(4)
C15 N4 C6 123.6(5)
C15 N4 C14 123.4(4)
C12 N3 Cu1 126.5(4)
C12 N3 C8 118.8(5)
C8 N3 Cu1 114.7(4)
C8 C9 H9 120.6
C10 C9 H9 120.6
C10 C9 C8 118.7(5)
C17 N6 C15 115.8(6)
N2 C6 H6 110.1
N2 C6 C5 108.9(4)
N4 C6 N2 104.3(4)
N4 C6 H6 110.1
N4 C6 C5 113.2(4)
C5 C6 H6 110.1
C1 C2 H2 120.5
C1 C2 C3 119.1(5)
C3 C2 H2 120.5
N4 C14 H14A 111.3
N4 C14 H14B 111.3
N4 C14 C13 102.4(4)
H14A C14 H14B 109.2
C13 C14 H14A 111.3
C13 C14 H14B 111.3
N2 C13 C14 105.5(4)
N2 C13 H13A 110.6
N2 C13 H13B 110.6
C14 C13 H13A 110.6
C14 C13 H13B 110.6
H13A C13 H13B 108.8
N1 C1 C2 121.8(5)
N1 C1 H1 119.1
C2 C1 H1 119.1
N2 C7 H7A 109.6
N2 C7 H7B 109.6
N2 C7 C8 110.2(4)
H7A C7 H7B 108.1
C8 C7 H7A 109.6
C8 C7 H7B 109.6
C16 N5 C15 114.0(6)
N3 C12 H12 118.8
N3 C12 C11 122.3(5)
C11 C12 H12 118.8
N3 C8 C9 121.8(5)
N3 C8 C7 116.3(4)
C9 C8 C7 121.9(4)
C9 C10 H10 120.2
C9 C10 C11 119.5(5)
C11 C10 H10 120.2
N1 C5 C6 115.0(4)
N1 C5 C4 122.4(5)
C4 C5 C6 122.4(5)
C2 C3 H3 120.3
C2 C3 C4 119.4(6)
C4 C3 H3 120.3
C5 C4 C3 118.1(5)
C5 C4 H4 121.0
C3 C4 H4 121.0
C12 C11 C10 118.8(6)
C12 C11 H11 120.6
C10 C11 H11 120.6
N4 C15 N6 117.1(5)
N4 C15 N5 115.7(5)
N6 C15 N5 127.2(5)
F1 C1AA S1 111.8(4)
F1 C1AA F3 106.5(5)
F3 C1AA S1 111.8(4)
F2 C1AA S1 110.9(5)
F2 C1AA F1 107.8(5)
F2 C1AA F3 107.8(5)
C17 N8 H8 118.5
C17 N8 C18 123.1(7)
C18 N8 H8 118.5
C17 N7 H7 119.9
C17 N7 C16 120.2(6)
C16 N7 H7 119.9
C16 N9 H9A 118.0
C16 N9 C21 124.0(7)
C21 N9 H9A 118.0
N6 C17 N8 120.8(7)
N6 C17 N7 121.3(6)
N8 C17 N7 117.8(6)
N5 C16 N7 121.3(7)
N9 C16 N5 121.2(7)
N9 C16 N7 117.5(6)
N8 C18 H18 108.1
N8 C18 C19 112.5(8)
N8 C18 C20 107.8(9)
C19 C18 H18 108.1
C19 C18 C20 112.2(8)
C20 C18 H18 108.1
C18 C19 H19A 109.5
C18 C19 H19B 109.5
C18 C19 H19C 109.5
H19A C19 H19B 109.5
H19A C19 H19C 109.5
H19B C19 H19C 109.5
N9 C21 H21 110.7
N9 C21 C23 106.4(9)
N9 C21 C22 111.6(9)
C23 C21 H21 110.7
C22 C21 H21 110.7
C22 C21 C23 106.6(10)
C18 C20 H20A 109.5
C18 C20 H20B 109.5
C18 C20 H20C 109.5
H20A C20 H20B 109.5
H20A C20 H20C 109.5
H20B C20 H20C 109.5
C21 C23 H23A 109.5
C21 C23 H23B 109.5
C21 C23 H23C 109.5
H23A C23 H23B 109.5
H23A C23 H23C 109.5
H23B C23 H23C 109.5
C21 C22 H22A 109.5
C21 C22 H22B 109.5
C21 C22 H22C 109.5
H22A C22 H22B 109.5
H22A C22 H22C 109.5
H22B C22 H22C 109.5
O4 S0AA O6 118.6(8)
O4 S0AA O5 113.5(11)
O4 S0AA C0AA 100.0(13)
O5 S0AA O6 125.5(13)
O5 S0AA C0AA 85.2(13)
C0AA S0AA O6 100.3(9)
F5 C0AA S0AA 109.6(12)
F5 C0AA F6 95.2(17)
F5 C0AA F4 107.0(17)
F6 C0AA S0AA 118.1(14)
F6 C0AA F4 78.8(16)
F4 C0AA S0AA 137.4(19)

loop_
_geom_bond_atom_site_label_1
_geom_bond_atom_site_label_2
_geom_bond_distance
Cu1 Cl1 2.2519(13)
Cu1 N1 2.005(5)
Cu1 N2 2.042(4)
Cu1 N3 1.983(4)
S1 O2 1.441(4)
S1 O1 1.454(4)
S1 O3 1.433(4)
S1 C1AA 1.829(7)
F1 C1AA 1.334(8)
F3 C1AA 1.338(7)
F2 C1AA 1.323(8)
N1 C1 1.344(6)
N1 C5 1.345(7)
N2 C6 1.475(7)
N2 C13 1.495(6)
N2 C7 1.494(6)
N4 C6 1.454(6)
N4 C14 1.478(7)
N4 C15 1.326(7)
N3 C12 1.346(7)
N3 C8 1.354(6)
C9 H9 0.9500
C9 C8 1.391(7)
C9 C10 1.383(8)
N6 C15 1.335(7)
N6 C17 1.311(8)
C6 H6 1.0000
C6 C5 1.518(7)
C2 H2 0.9500
C2 C1 1.379(8)
C2 C3 1.386(9)
C14 H14A 0.9900
C14 H14B 0.9900
C14 C13 1.532(7)
C13 H13A 0.9900
C13 H13B 0.9900
C1 H1 0.9500
C7 H7A 0.9900
C7 H7B 0.9900
C7 C8 1.503(7)
N5 C15 1.359(8)
N5 C16 1.327(8)
C12 H12 0.9500
C12 C11 1.378(8)
C10 H10 0.9500
C10 C11 1.389(8)
C5 C4 1.382(8)
C3 H3 0.9500
C3 C4 1.397(8)
C4 H4 0.9500
C11 H11 0.9500
N8 H8 0.8800
N8 C17 1.339(9)
N8 C18 1.464(12)
N7 H7 0.8800
N7 C17 1.340(10)
N7 C16 1.364(10)
N9 H9A 0.8800
N9 C16 1.322(10)
N9 C21 1.475(12)
C18 H18 1.0000
C18 C19 1.485(13)
C18 C20 1.510(12)
C19 H19A 0.9800
C19 H19B 0.9800
C19 H19C 0.9800
C21 H21 1.0000
C21 C23 1.548(14)
C21 C22 1.516(17)
C20 H20A 0.9800
C20 H20B 0.9800
C20 H20C 0.9800
C23 H23A 0.9800
C23 H23B 0.9800
C23 H23C 0.9800
C22 H22A 0.9800
C22 H22B 0.9800
C22 H22C 0.9800
S0AA O4 1.307(12)
S0AA O6 1.93(2)
S0AA O5 1.311(16)
S0AA C0AA 1.728(18)
F5 C0AA 1.42(2)
F6 C0AA 1.47(2)
F4 C0AA 1.70(3)
